data_1525815
loop_
_publ_author_name
'Cordier, S.'
'Perrin, C.'
'Hernandez, O.'

_publ_section_title
;
 Structural influence of fluorine ligand in niobium cluster chemistry :
 crystal structures of K Nb6 Cl10 F5 and Cs Nb6 Cl8 F7
;
_journal_name_full 'Journal of Fluorine Chemistry'
_journal_page_first 205
_journal_page_last 214
_journal_volume 107
_journal_year 2001
_chemical_formula_sum 'Cl9.96 F5.04 K1.158 Nb6'
_chemical_name_systematic 'K1.158 Nb6 (Cl7.68 F4.32) Cl2.28 F0.72'
_space_group_IT_number 230
_symmetry_space_group_name_Hall '-I 4bd 2c 3'
_symmetry_space_group_name_H-M 'I a -3 d'
_cell_angle_alpha 90
_cell_angle_beta 90
_cell_angle_gamma 90
_cell_formula_units_Z 16
_cell_length_a 19.589
_cell_length_b 19.589
_cell_length_c 19.589
_cell_volume 7516.866
_citation_journal_id_ASTM JFLCAR
_cod_data_source_file Cordier_JFLCAR_2001_1379.cif
_cod_data_source_block Cl9.96F5.04K1.158Nb6
_cod_original_cell_volume 7516.867
_cod_database_code 1525815

loop_
_symmetry_equiv_pos_as_xyz
x,y,z
-y+1/4,x+3/4,z+1/4
-x+1/2,-y,z+1/2
y+1/4,-x+1/4,z+3/4
x,-y,-z+1/2
y+1/4,x+3/4,-z+3/4
-x+1/2,y,-z
-y+1/4,-x+1/4,-z+1/4
z,x,y
-x+1/4,z+3/4,y+1/4
-z+1/2,-x,y+1/2
x+1/4,-z+1/4,y+3/4
z,-x,-y+1/2
x+1/4,z+3/4,-y+3/4
-z+1/2,x,-y
-x+1/4,-z+1/4,-y+1/4
y,z,x
y+1/2,-z+1/2,-x
z+3/4,y+1/4,-x+1/4
-y,z+1/2,-x+1/2
-z+1/4,-y+1/4,-x+1/4
-y+1/2,-z,x+1/2
z+3/4,-y+3/4,x+1/4
-z+3/4,y+1/4,x+3/4
-x,-y,-z
y-1/4,-x-3/4,-z-1/4
x-1/2,y,-z-1/2
-y-1/4,x-1/4,-z-3/4
-x,y,z-1/2
-y-1/4,-x-3/4,z-3/4
x-1/2,-y,z
y-1/4,x-1/4,z-1/4
-z,-x,-y
x-1/4,-z-3/4,-y-1/4
z-1/2,x,-y-1/2
-x-1/4,z-1/4,-y-3/4
-z,x,y-1/2
-x-1/4,-z-3/4,y-3/4
z-1/2,-x,y
x-1/4,z-1/4,y-1/4
-y,-z,-x
-y-1/2,z-1/2,x
-z-3/4,-y-1/4,x-1/4
y,-z-1/2,x-1/2
z-1/4,y-1/4,x-1/4
y-1/2,z,-x-1/2
-z-3/4,y-3/4,-x-1/4
z-3/4,-y-1/4,-x-3/4
x+1/2,y+1/2,z+1/2
-y+3/4,x+5/4,z+3/4
-x+1,-y+1/2,z+1
y+3/4,-x+3/4,z+5/4
x+1/2,-y+1/2,-z+1
y+3/4,x+5/4,-z+5/4
-x+1,y+1/2,-z+1/2
-y+3/4,-x+3/4,-z+3/4
z+1/2,x+1/2,y+1/2
-x+3/4,z+5/4,y+3/4
-z+1,-x+1/2,y+1
x+3/4,-z+3/4,y+5/4
z+1/2,-x+1/2,-y+1
x+3/4,z+5/4,-y+5/4
-z+1,x+1/2,-y+1/2
-x+3/4,-z+3/4,-y+3/4
y+1/2,z+1/2,x+1/2
y+1,-z+1,-x+1/2
z+5/4,y+3/4,-x+3/4
-y+1/2,z+1,-x+1
-z+3/4,-y+3/4,-x+3/4
-y+1,-z+1/2,x+1
z+5/4,-y+5/4,x+3/4
-z+5/4,y+3/4,x+5/4
-x+1/2,-y+1/2,-z+1/2
y+1/4,-x-1/4,-z+1/4
x,y+1/2,-z
-y+1/4,x+1/4,-z-1/4
-x+1/2,y+1/2,z
-y+1/4,-x-1/4,z-1/4
x,-y+1/2,z+1/2
y+1/4,x+1/4,z+1/4
-z+1/2,-x+1/2,-y+1/2
x+1/4,-z-1/4,-y+1/4
z,x+1/2,-y
-x+1/4,z+1/4,-y-1/4
-z+1/2,x+1/2,y
-x+1/4,-z-1/4,y-1/4
z,-x+1/2,y+1/2
x+1/4,z+1/4,y+1/4
-y+1/2,-z+1/2,-x+1/2
-y,z,x+1/2
-z-1/4,-y+1/4,x+1/4
y+1/2,-z,x
z+1/4,y+1/4,x+1/4
y,z+1/2,-x
-z-1/4,y-1/4,-x+1/4
z-1/4,-y+1/4,-x-1/4

loop_
_atom_site_label
_atom_site_type_symbol
_atom_site_fract_x
_atom_site_fract_y
_atom_site_fract_z
_atom_site_occupancy
_atom_site_U_iso_or_equiv
Cl3 Cl-1 0.625 0.0718 0.1782 0.76 0.0
Nb1 Nb+2 0.5589 0.03427 0.0769 1 0.0
F3 F-1 0.625 0.099 0.151 0.24 0.0
Cl2 Cl-1 0.6648 -0.0269 0.0495 0.83 0.0
K2 K+1 0.745 0.055 0.96 0.08 0.0
F1 F-1 0.482 0.098 0.111 0.55 0.0
F2 F-1 0.636 -0.031 0.054 0.17 0.0
Cl1 Cl-1 0.4805 0.11 0.133 0.45 0.0
K1 K+1 0.5 0.25 0.125 0.452 0.0
